data_7128994
loop_
_publ_author_name
'Singh, Hardeep'
'MacKay, Alyson'
'Sheibany, Nooshin'
'Chen, Fei'
'Mosser, Ma\"elle'
'Rouet, Pierre-\'Etienne'
'Rousseau, Fr\'ed\'eric'
'Askari, Mohammad S.'
'Ottenwaelder, Xavier'

_publ_section_title
;
 Intramolecular H-bond stabilization of a primary hydroxylamine in
 salen-type metal complexes.
;
_journal_issue 80
_journal_name_full 'Chemical communications (Cambridge, England)'
_journal_page_first 10403
_journal_page_last 10406
_journal_paper_doi 10.1039/d1cc03077a
_journal_volume 57
_journal_year 2021
_chemical_formula_moiety 'C30 H30 Cu2 N6 O8 S2'
_chemical_formula_sum 'C30 H30 Cu2 N6 O8 S2'
_chemical_formula_weight 793.80
_space_group_crystal_system monoclinic
_space_group_IT_number 14
_space_group_name_Hall '-P 2ybc'
_space_group_name_H-M_alt 'P 1 21/c 1'
_atom_sites_solution_hydrogens geom
_audit_creation_method SHELXL-2017/1
_audit_update_record
;
2021-06-07 deposited with the CCDC.	2021-08-02 downloaded from the CCDC.
;
_cell_angle_alpha 90
_cell_angle_beta 94.4720(10)
_cell_angle_gamma 90
_cell_formula_units_Z 2
_cell_length_a 11.2868(12)
_cell_length_b 9.6560(10)
_cell_length_c 14.3063(15)
_cell_measurement_reflns_used 2772
_cell_measurement_temperature 150(2)
_cell_measurement_theta_max 23.53
_cell_measurement_theta_min 2.55
_cell_volume 1554.4(3)
_computing_cell_refinement 'Bruker SAINT'
_computing_data_collection 'Bruker APEX2'
_computing_data_reduction 'Bruker SAINT'
_computing_molecular_graphics 'Bruker SHELXTL'
_computing_publication_material 'Bruker SHELXTL'
_computing_structure_refinement 'SHELXL-2017/1 (Sheldrick, 2017)'
_computing_structure_solution 'SHELXT 2014/5 (Sheldrick, 2014)'
_diffrn_ambient_temperature 150(2)
_diffrn_measured_fraction_theta_full 1.000
_diffrn_measured_fraction_theta_max 0.995
_diffrn_measurement_device_type 'Bruker APEX-II CCD'
_diffrn_measurement_method '\f and \w scans'
_diffrn_radiation_type MoK\a
_diffrn_radiation_wavelength 0.71073
_diffrn_reflns_av_R_equivalents 0.0565
_diffrn_reflns_av_unetI/netI 0.0410
_diffrn_reflns_Laue_measured_fraction_full 1.000
_diffrn_reflns_Laue_measured_fraction_max 0.995
_diffrn_reflns_limit_h_max 13
_diffrn_reflns_limit_h_min -13
_diffrn_reflns_limit_k_max 11
_diffrn_reflns_limit_k_min -11
_diffrn_reflns_limit_l_max 17
_diffrn_reflns_limit_l_min -17
_diffrn_reflns_number 15265
_diffrn_reflns_point_group_measured_fraction_full 1.000
_diffrn_reflns_point_group_measured_fraction_max 0.995
_diffrn_reflns_theta_full 25.242
_diffrn_reflns_theta_max 25.341
_diffrn_reflns_theta_min 1.810
_exptl_absorpt_coefficient_mu 1.565
_exptl_absorpt_correction_T_max 0.7452
_exptl_absorpt_correction_T_min 0.7143
_exptl_absorpt_correction_type multi-scan
_exptl_absorpt_process_details 'SADABS-2016/2 - Bruker AXS area'
_exptl_crystal_colour brown
_exptl_crystal_density_diffrn 1.696
_exptl_crystal_description rhomb
_exptl_crystal_F_000 812
_exptl_crystal_size_max 0.171
_exptl_crystal_size_mid 0.150
_exptl_crystal_size_min 0.092
_refine_diff_density_max 0.373
_refine_diff_density_min -0.364
_refine_diff_density_rms 0.074
_refine_ls_extinction_method none
_refine_ls_goodness_of_fit_ref 1.051
_refine_ls_hydrogen_treatment constr
_refine_ls_matrix_type full
_refine_ls_number_parameters 218
_refine_ls_number_reflns 2830
_refine_ls_number_restraints 0
_refine_ls_restrained_S_all 1.051
_refine_ls_R_factor_all 0.0451
_refine_ls_R_factor_gt 0.0328
_refine_ls_shift/su_max 0.000
_refine_ls_shift/su_mean 0.000
_refine_ls_structure_factor_coef Fsqd
_refine_ls_weighting_details 'w=1/[\s^2^(Fo^2^)+(0.0332P)^2^+0.8823P] where P=(Fo^2^+2Fc^2^)/3'
_refine_ls_weighting_scheme calc
_refine_ls_wR_factor_gt 0.0736
_refine_ls_wR_factor_ref 0.0787
_reflns_Friedel_coverage 0.000
_reflns_number_gt 2329
_reflns_number_total 2830
_reflns_threshold_expression 'I > 2\s(I)'
_cod_data_source_file d1cc03077a2.cif
_cod_data_source_block Hardeep5_0m_a
_cod_depositor_comments 'Adding full bibliography for 7128990--7128999.cif.'
_cod_original_sg_symbol_H-M 'P 21/c'
_cod_database_code 7128994
_shelx_shelxl_version_number 2017/1
_shelx_space_group_comment
; 
The symmetry employed for this shelxl refinement is uniquely defined 
by the following loop, which should always be used as a source of 
symmetry information in preference to the above space-group names. 
They are only intended as comments. 
;
_shelx_estimated_absorpt_t_min 0.776
_shelx_estimated_absorpt_t_max 0.869

loop_
_space_group_symop_operation_xyz
'x, y, z'
'-x, y+1/2, -z+1/2'
'-x, -y, -z'
'x, -y-1/2, z-1/2'

loop_
_atom_site_label
_atom_site_type_symbol
_atom_site_fract_x
_atom_site_fract_y
_atom_site_fract_z
_atom_site_U_iso_or_equiv
_atom_site_adp_type
_atom_site_occupancy
_atom_site_site_symmetry_order
_atom_site_calc_flag
_atom_site_refinement_flags_posn
_atom_site_refinement_flags_adp
_atom_site_refinement_flags_occupancy
_atom_site_disorder_assembly
_atom_site_disorder_group
Cu1 Cu 0.19929(3) 0.51896(3) 0.49447(2) 0.01633(12) Uani 1 1 d . . . . .
S1 S 0.00169(6) 0.67640(8) 0.38154(5) 0.02114(19) Uani 1 1 d . . . . .
O1 O 0.18343(19) 0.6852(2) 0.66339(14) 0.0288(5) Uani 1 1 d . . . . .
H1 H 0.234300 0.622008 0.671686 0.043 Uiso 1 1 calc R U . . .
O2 O 0.31579(17) 0.4987(2) 0.59816(14) 0.0224(5) Uani 1 1 d . . . . .
O3 O -0.08173(17) 0.6475(2) 0.45137(14) 0.0240(5) Uani 1 1 d . . . . .
O4 O -0.04705(18) 0.7144(2) 0.28902(14) 0.0307(5) Uani 1 1 d . . . . .
N1 N 0.1295(2) 0.6778(2) 0.57025(16) 0.0183(5) Uani 1 1 d . . . . .
H1A H 0.043039 0.658360 0.574249 0.022 Uiso 1 1 calc R U . . .
N2 N 0.0903(2) 0.5500(2) 0.38052(16) 0.0189(5) Uani 1 1 d . . . . .
N3 N 0.2942(2) 0.4175(2) 0.41026(16) 0.0183(5) Uani 1 1 d . . . . .
C1 C 0.1395(2) 0.8078(3) 0.5213(2) 0.0208(7) Uani 1 1 d . . . . .
C2 C 0.2064(3) 0.9171(3) 0.5585(2) 0.0252(7) Uani 1 1 d . . . . .
H2 H 0.245989 0.909746 0.619443 0.030 Uiso 1 1 calc R U . . .
C3 C 0.2159(3) 1.0378(3) 0.5068(3) 0.0353(9) Uani 1 1 d . . . . .
H3 H 0.260772 1.113423 0.533286 0.042 Uiso 1 1 calc R U . . .
C4 C 0.1607(3) 1.0495(3) 0.4172(3) 0.0349(9) Uani 1 1 d . . . . .
H4 H 0.167267 1.132701 0.382502 0.042 Uiso 1 1 calc R U . . .
C5 C 0.0960(3) 0.9393(3) 0.3786(2) 0.0282(8) Uani 1 1 d . . . . .
H5 H 0.059356 0.946138 0.316694 0.034 Uiso 1 1 calc R U . . .
C6 C 0.0845(2) 0.8190(3) 0.4296(2) 0.0206(7) Uani 1 1 d . . . . .
C7 C 0.1655(3) 0.5473(3) 0.2997(2) 0.0234(7) Uani 1 1 d . . . . .
H7A H 0.214396 0.632389 0.298811 0.028 Uiso 1 1 calc R U . . .
H7AB H 0.115223 0.541455 0.239991 0.028 Uiso 1 1 calc R U . . .
C8 C 0.2442(3) 0.4212(3) 0.3121(2) 0.0234(7) Uani 1 1 d . . . . .
H8A H 0.197340 0.336229 0.297257 0.028 Uiso 1 1 calc R U . . .
H8AB H 0.308990 0.426195 0.269412 0.028 Uiso 1 1 calc R U . . .
C9 C 0.3897(3) 0.3505(3) 0.4337(2) 0.0206(7) Uani 1 1 d . . . . .
H9 H 0.429775 0.308789 0.384951 0.025 Uiso 1 1 calc R U . . .
C10 C 0.4414(2) 0.3335(3) 0.5286(2) 0.0199(7) Uani 1 1 d . . . . .
C11 C 0.5361(3) 0.2378(3) 0.5432(2) 0.0300(8) Uani 1 1 d . . . . .
H11 H 0.564712 0.191777 0.490738 0.036 Uiso 1 1 calc R U . . .
C12 C 0.5874(3) 0.2101(4) 0.6314(2) 0.0349(8) Uani 1 1 d . . . . .
H12 H 0.649584 0.143894 0.640380 0.042 Uiso 1 1 calc R U . . .
C13 C 0.5469(3) 0.2805(3) 0.7073(2) 0.0309(8) Uani 1 1 d . . . . .
H13 H 0.582225 0.262387 0.768493 0.037 Uiso 1 1 calc R U . . .
C14 C 0.4566(3) 0.3759(3) 0.6957(2) 0.0270(7) Uani 1 1 d . . . . .
H14 H 0.431311 0.423090 0.748893 0.032 Uiso 1 1 calc R U . . .
C15 C 0.4009(2) 0.4051(3) 0.6060(2) 0.0192(6) Uani 1 1 d . . . . .

loop_
_atom_site_aniso_label
_atom_site_aniso_U_11
_atom_site_aniso_U_22
_atom_site_aniso_U_33
_atom_site_aniso_U_23
_atom_site_aniso_U_13
_atom_site_aniso_U_12
Cu1 0.0155(2) 0.0172(2) 0.01592(19) 0.00083(15) -0.00063(14) 0.00094(14)
S1 0.0173(4) 0.0205(4) 0.0251(4) 0.0074(3) -0.0020(3) -0.0011(3)
O1 0.0365(14) 0.0302(13) 0.0190(11) -0.0046(9) -0.0020(10) 0.0079(10)
O2 0.0184(11) 0.0269(12) 0.0213(11) -0.0031(9) -0.0025(9) 0.0057(9)
O3 0.0151(10) 0.0236(11) 0.0335(13) 0.0067(9) 0.0033(9) -0.0017(9)
O4 0.0257(12) 0.0360(13) 0.0288(13) 0.0144(10) -0.0073(10) 0.0012(10)
N1 0.0180(13) 0.0191(13) 0.0173(13) -0.0006(10) -0.0018(10) 0.0007(10)
N2 0.0203(13) 0.0186(13) 0.0174(13) 0.0033(10) -0.0002(10) -0.0015(10)
N3 0.0201(13) 0.0175(13) 0.0171(13) -0.0007(10) 0.0015(10) -0.0044(11)
C1 0.0171(15) 0.0156(15) 0.0306(18) 0.0006(13) 0.0067(13) 0.0023(12)
C2 0.0216(16) 0.0234(17) 0.0314(18) -0.0060(14) 0.0068(14) -0.0011(13)
C3 0.0291(19) 0.0197(17) 0.059(3) -0.0105(17) 0.0159(18) -0.0048(14)
C4 0.0325(19) 0.0176(17) 0.056(2) 0.0113(16) 0.0141(18) 0.0007(14)
C5 0.0198(16) 0.0247(17) 0.040(2) 0.0121(15) 0.0041(15) 0.0030(13)
C6 0.0148(15) 0.0182(16) 0.0293(17) 0.0035(13) 0.0047(13) 0.0024(12)
C7 0.0215(16) 0.0324(18) 0.0161(16) 0.0023(13) -0.0001(13) -0.0049(13)
C8 0.0239(16) 0.0268(17) 0.0196(16) -0.0007(13) 0.0022(13) -0.0013(14)
C9 0.0192(16) 0.0194(16) 0.0241(16) -0.0038(13) 0.0072(13) -0.0006(12)
C10 0.0119(14) 0.0202(16) 0.0273(17) 0.0006(13) 0.0002(13) -0.0027(12)
C11 0.0223(17) 0.0295(18) 0.038(2) -0.0009(15) 0.0037(15) 0.0040(14)
C12 0.0202(17) 0.038(2) 0.045(2) 0.0103(17) -0.0033(16) 0.0072(15)
C13 0.0197(17) 0.042(2) 0.0299(19) 0.0171(16) -0.0056(14) -0.0022(15)
C14 0.0221(17) 0.0340(19) 0.0249(18) 0.0042(14) 0.0012(14) -0.0020(14)
C15 0.0105(14) 0.0212(16) 0.0257(17) 0.0036(13) 0.0005(12) -0.0032(12)

loop_
_atom_type_symbol
_atom_type_description
_atom_type_scat_dispersion_real
_atom_type_scat_dispersion_imag
_atom_type_scat_source
C C 0.0033 0.0016 'International Tables Vol C Tables 4.2.6.8 and 6.1.1.4'
H H 0.0000 0.0000 'International Tables Vol C Tables 4.2.6.8 and 6.1.1.4'
Cu Cu 0.3201 1.2651 'International Tables Vol C Tables 4.2.6.8 and 6.1.1.4'
N N 0.0061 0.0033 'International Tables Vol C Tables 4.2.6.8 and 6.1.1.4'
O O 0.0106 0.0060 'International Tables Vol C Tables 4.2.6.8 and 6.1.1.4'
S S 0.1246 0.1234 'International Tables Vol C Tables 4.2.6.8 and 6.1.1.4'

loop_
_geom_angle_atom_site_label_1
_geom_angle_atom_site_label_2
_geom_angle_atom_site_label_3
_geom_angle
_geom_angle_site_symmetry_1
_geom_angle_site_symmetry_3
_geom_angle_publ_flag
O2 Cu1 N3 92.90(9) . . ?
O2 Cu1 N2 174.40(9) . . ?
N3 Cu1 N2 84.44(10) . . ?
O2 Cu1 N1 86.34(8) . . ?
N3 Cu1 N1 162.07(10) . . ?
N2 Cu1 N1 94.68(9) . . ?
O2 Cu1 O3 92.74(8) . 3_566 ?
N3 Cu1 O3 102.78(9) . 3_566 ?
N2 Cu1 O3 92.64(8) . 3_566 ?
N1 Cu1 O3 95.15(9) . 3_566 ?
O4 S1 O3 117.35(13) . . ?
O4 S1 N2 112.65(13) . . ?
O3 S1 N2 107.63(12) . . ?
O4 S1 C6 108.09(14) . . ?
O3 S1 C6 103.48(13) . . ?
N2 S1 C6 106.80(13) . . ?
N1 O1 H1 109.5 . . ?
C15 O2 Cu1 126.06(18) . . ?
S1 O3 Cu1 143.36(13) . 3_566 ?
O1 N1 C1 111.5(2) . . ?
O1 N1 Cu1 112.06(15) . . ?
C1 N1 Cu1 110.03(17) . . ?
O1 N1 H1A 107.7 . . ?
C1 N1 H1A 107.7 . . ?
Cu1 N1 H1A 107.7 . . ?
C7 N2 S1 114.91(19) . . ?
C7 N2 Cu1 106.31(17) . . ?
S1 N2 Cu1 117.46(13) . . ?
C9 N3 C8 121.0(2) . . ?
C9 N3 Cu1 126.0(2) . . ?
C8 N3 Cu1 113.03(18) . . ?
C2 C1 C6 119.2(3) . . ?
C2 C1 N1 122.5(3) . . ?
C6 C1 N1 118.1(3) . . ?
C1 C2 C3 119.9(3) . . ?
C1 C2 H2 120.1 . . ?
C3 C2 H2 120.1 . . ?
C4 C3 C2 120.9(3) . . ?
C4 C3 H3 119.6 . . ?
C2 C3 H3 119.6 . . ?
C5 C4 C3 119.5(3) . . ?
C5 C4 H4 120.2 . . ?
C3 C4 H4 120.2 . . ?
C4 C5 C6 120.3(3) . . ?
C4 C5 H5 119.8 . . ?
C6 C5 H5 119.8 . . ?
C5 C6 C1 120.1(3) . . ?
C5 C6 S1 121.1(2) . . ?
C1 C6 S1 118.8(2) . . ?
N2 C7 C8 106.8(2) . . ?
N2 C7 H7A 110.4 . . ?
C8 C7 H7A 110.4 . . ?
N2 C7 H7AB 110.4 . . ?
C8 C7 H7AB 110.4 . . ?
H7A C7 H7AB 108.6 . . ?
N3 C8 C7 108.1(2) . . ?
N3 C8 H8A 110.1 . . ?
C7 C8 H8A 110.1 . . ?
N3 C8 H8AB 110.1 . . ?
C7 C8 H8AB 110.1 . . ?
H8A C8 H8AB 108.4 . . ?
N3 C9 C10 125.0(3) . . ?
N3 C9 H9 117.5 . . ?
C10 C9 H9 117.5 . . ?
C15 C10 C11 119.5(3) . . ?
C15 C10 C9 123.4(3) . . ?
C11 C10 C9 117.2(3) . . ?
C12 C11 C10 121.5(3) . . ?
C12 C11 H11 119.3 . . ?
C10 C11 H11 119.3 . . ?
C11 C12 C13 118.8(3) . . ?
C11 C12 H12 120.6 . . ?
C13 C12 H12 120.6 . . ?
C14 C13 C12 121.4(3) . . ?
C14 C13 H13 119.3 . . ?
C12 C13 H13 119.3 . . ?
C13 C14 C15 121.2(3) . . ?
C13 C14 H14 119.4 . . ?
C15 C14 H14 119.4 . . ?
O2 C15 C10 123.2(3) . . ?
O2 C15 C14 119.0(3) . . ?
C10 C15 C14 117.8(3) . . ?

loop_
_geom_bond_atom_site_label_1
_geom_bond_atom_site_label_2
_geom_bond_distance
_geom_bond_site_symmetry_2
_geom_bond_publ_flag
Cu1 O2 1.9141(19) . ?
Cu1 N3 1.939(2) . ?
Cu1 N2 1.987(2) . ?
Cu1 N1 2.069(2) . ?
Cu1 O3 2.2592(19) 3_566 ?
S1 O4 1.441(2) . ?
S1 O3 1.452(2) . ?
S1 N2 1.579(2) . ?
S1 C6 1.773(3) . ?
O1 N1 1.423(3) . ?
O1 H1 0.8400 . ?
O2 C15 1.317(3) . ?
N1 C1 1.446(4) . ?
N1 H1A 1.0000 . ?
N2 C7 1.487(4) . ?
N3 C9 1.279(4) . ?
N3 C8 1.472(4) . ?
C1 C2 1.380(4) . ?
C1 C6 1.412(4) . ?
C2 C3 1.389(5) . ?
C2 H2 0.9500 . ?
C3 C4 1.387(5) . ?
C3 H3 0.9500 . ?
C4 C5 1.380(5) . ?
C4 H4 0.9500 . ?
C5 C6 1.383(4) . ?
C5 H5 0.9500 . ?
C7 C8 1.510(4) . ?
C7 H7A 0.9900 . ?
C7 H7AB 0.9900 . ?
C8 H8A 0.9900 . ?
C8 H8AB 0.9900 . ?
C9 C10 1.445(4) . ?
C9 H9 0.9500 . ?
C10 C15 1.412(4) . ?
C10 C11 1.416(4) . ?
C11 C12 1.374(4) . ?
C11 H11 0.9500 . ?
C12 C13 1.389(5) . ?
C12 H12 0.9500 . ?
C13 C14 1.373(4) . ?
C13 H13 0.9500 . ?
C14 C15 1.412(4) . ?
C14 H14 0.9500 . ?

loop_
_geom_hbond_atom_site_label_D
_geom_hbond_atom_site_label_H
_geom_hbond_atom_site_label_A
_geom_hbond_distance_DH
_geom_hbond_distance_HA
_geom_hbond_distance_DA
_geom_hbond_angle_DHA
_geom_hbond_site_symmetry_A
_geom_hbond_publ_flag
O1 H1 O2 0.84 1.88 2.562(3) 137.8 . yes
N1 H1A O3 1.00 2.17 2.834(3) 122.6 . yes
N1 H1A N2 1.00 2.62 3.430(3) 137.7 3_566 yes
